data_7021876
loop_
_publ_author_name
'Milunovic, Miljan N. M.'
'Martins, Lu\'isa M D R S'
'Alegria, Elisabete C. B. A.'
'Pombeiro, Armando J. L.'
'Krachler, Regina'
'Trettenhahn, G\"unter'
'Turta, Constantin'
'Shova, Sergiu'
'Arion, Vladimir B.'

_publ_section_title
;
 Hexanuclear and undecanuclear iron(iii) carboxylates as catalyst
 precursors for cyclohexane oxidation.
;
_journal_issue 40
_journal_name_full 'Dalton transactions (Cambridge, England : 2003)'
_journal_page_first 14388
_journal_page_last 14401
_journal_paper_doi 10.1039/c3dt50966d
_journal_volume 42
_journal_year 2013
_chemical_formula_sum 'C114.5 H150.5 Fe6 O65'
_chemical_formula_weight 2901.95
_chemical_name_systematic
;
?
;
_space_group_IT_number 2
_symmetry_cell_setting triclinic
_symmetry_space_group_name_Hall '-P 1'
_symmetry_space_group_name_H-M 'P -1'
_atom_sites_solution_hydrogens geom
_atom_sites_solution_primary direct
_atom_sites_solution_secondary difmap
_cell_angle_alpha 73.631(2)
_cell_angle_beta 80.246(3)
_cell_angle_gamma 65.635(2)
_cell_formula_units_Z 1
_cell_length_a 15.3674(7)
_cell_length_b 16.1325(7)
_cell_length_c 16.2835(7)
_cell_measurement_reflns_used 9146
_cell_measurement_temperature 100(2)
_cell_measurement_theta_max 24.21
_cell_measurement_theta_min 2.15
_cell_volume 3521.8(3)
_computing_cell_refinement 'Bruker SAINT'
_computing_data_collection 'Bruker APEX2'
_computing_data_reduction 'Bruker SAINT'
_computing_molecular_graphics 'Bruker SHELXTL'
_computing_publication_material 'Bruker SHELXTL'
_computing_structure_refinement 'SHELXL-97 (Sheldrick, 2008)'
_computing_structure_solution 'SHELXS-97 (Sheldrick, 2008)'
_diffrn_ambient_temperature 100(2)
_diffrn_measured_fraction_theta_full 0.997
_diffrn_measured_fraction_theta_max 0.997
_diffrn_measurement_device_type 'Bruker X8 APEXII CCD'
_diffrn_measurement_method '\f and \w scans'
_diffrn_radiation_monochromator graphite
_diffrn_radiation_source 'fine-focus sealed tube'
_diffrn_radiation_type MoK\a
_diffrn_radiation_wavelength 0.71073
_diffrn_reflns_av_R_equivalents 0.0652
_diffrn_reflns_av_sigmaI/netI 0.0385
_diffrn_reflns_limit_h_max 18
_diffrn_reflns_limit_h_min -18
_diffrn_reflns_limit_k_max 19
_diffrn_reflns_limit_k_min -19
_diffrn_reflns_limit_l_max 20
_diffrn_reflns_limit_l_min -20
_diffrn_reflns_number 133298
_diffrn_reflns_theta_full 26.00
_diffrn_reflns_theta_max 26.00
_diffrn_reflns_theta_min 1.90
_exptl_absorpt_coefficient_mu 0.695
_exptl_absorpt_correction_T_max 0.8910
_exptl_absorpt_correction_T_min 0.7227
_exptl_absorpt_correction_type multi-scan
_exptl_absorpt_process_details SADABS
_exptl_crystal_colour red
_exptl_crystal_density_diffrn 1.368
_exptl_crystal_density_method 'not measured'
_exptl_crystal_description block
_exptl_crystal_F_000 1514
_exptl_crystal_size_max 0.50
_exptl_crystal_size_mid 0.50
_exptl_crystal_size_min 0.17
_refine_diff_density_max 1.830
_refine_diff_density_min -0.984
_refine_diff_density_rms 0.145
_refine_ls_extinction_method none
_refine_ls_goodness_of_fit_ref 1.046
_refine_ls_hydrogen_treatment mixed
_refine_ls_matrix_type full
_refine_ls_number_parameters 773
_refine_ls_number_reflns 13785
_refine_ls_number_restraints 118
_refine_ls_restrained_S_all 1.041
_refine_ls_R_factor_all 0.1099
_refine_ls_R_factor_gt 0.0798
_refine_ls_shift/su_max 0.001
_refine_ls_shift/su_mean 0.000
_refine_ls_structure_factor_coef Fsqd
_refine_ls_weighting_details 'calc w=1/[\s^2^(Fo^2^)+(0.2080P)^2^+2.9528P] where P=(Fo^2^+2Fc^2^)/3'
_refine_ls_weighting_scheme calc
_refine_ls_wR_factor_gt 0.2433
_refine_ls_wR_factor_ref 0.2795
_reflns_number_gt 10082
_reflns_number_total 13785
_reflns_threshold_expression >2sigma(I)
_cod_data_source_file c3dt50966d.txt
_cod_data_source_block MIMI063B
_cod_original_sg_symbol_H-M P-1
_cod_original_formula_sum 'C114.50 H150.50 Fe6 O65'
_cod_database_code 7021876

loop_
_symmetry_equiv_pos_as_xyz
'x, y, z'
'-x, -y, -z'

loop_
_atom_site_label
_atom_site_type_symbol
_atom_site_fract_x
_atom_site_fract_y
_atom_site_fract_z
_atom_site_U_iso_or_equiv
_atom_site_adp_type
_atom_site_occupancy
_atom_site_symmetry_multiplicity
_atom_site_calc_flag
_atom_site_refinement_flags
_atom_site_disorder_assembly
_atom_site_disorder_group
Fe1 Fe 0.08355(4) 1.08088(4) 0.38436(4) 0.02237(19) Uani 1 1 d . . .
Fe2 Fe 0.26166(4) 0.89530(4) 0.33395(4) 0.0260(2) Uani 1 1 d . . .
Fe3 Fe 0.04517(4) 0.89487(4) 0.40811(4) 0.02264(19) Uani 1 1 d . . .
O1B O 0.4645(12) 0.7698(10) -0.0070(8) 0.055(3) Uiso 0.25 1 d PD . .
C29X C -0.1689(9) 0.4261(7) 0.5586(12) 0.054(4) Uiso 0.52(3) 1 d PD A 1
H29A H -0.1190 0.4280 0.5126 0.081 Uiso 0.52(3) 1 d PR A 1
H29B H -0.2067 0.3955 0.5459 0.081 Uiso 0.52(3) 1 d PR A 1
H29C H -0.1390 0.3908 0.6131 0.081 Uiso 0.52(3) 1 d PR A 1
O16X O -0.2299(5) 0.5205(5) 0.5641(9) 0.044(3) Uiso 0.52(3) 1 d PD A 1
O16 O -0.2202(6) 0.5183(5) 0.5390(7) 0.035(3) Uiso 0.48(3) 1 d PD A 2
C29 C -0.1884(11) 0.4270(8) 0.5971(10) 0.052(4) Uiso 0.48(3) 1 d PD A 2
H29D H -0.1203 0.3926 0.5839 0.078 Uiso 0.48(3) 1 d PR A 2
H29E H -0.2253 0.3926 0.5899 0.078 Uiso 0.48(3) 1 d PR A 2
H29F H -0.1980 0.4333 0.6564 0.078 Uiso 0.48(3) 1 d PR A 2
O1 O -0.0006(2) 1.04768(19) 0.48935(18) 0.0225(6) Uani 1 1 d . . .
O2 O 0.1327(2) 0.9567(2) 0.37117(18) 0.0237(6) Uani 1 1 d . . .
O3 O 0.1547(2) 1.1285(2) 0.2747(2) 0.0294(7) Uani 1 1 d . B .
O4 O 0.2561(2) 0.9989(2) 0.2299(2) 0.0320(7) Uani 1 1 d . B .
C1 C 0.2113(3) 1.0866(3) 0.2192(3) 0.0298(10) Uani 1 1 d . . .
C2 C 0.2285(7) 1.1492(5) 0.1364(4) 0.026(3) Uiso 0.538(11) 1 d PG B 1
C3 C 0.1867(6) 1.2458(5) 0.1257(4) 0.043(3) Uiso 0.538(11) 1 d PG B 1
H3 H 0.1475 1.2721 0.1711 0.052 Uiso 0.538(11) 1 calc PR B 1
C4 C 0.2021(6) 1.3041(4) 0.0487(6) 0.058(3) Uiso 0.538(11) 1 d PGD B 1
C5 C 0.2594(6) 1.2657(5) -0.0177(4) 0.056(3) Uiso 0.538(11) 1 d PGD B 1
C6 C 0.3012(6) 1.1690(6) -0.0070(4) 0.049(3) Uiso 0.538(11) 1 d PGD B 1
C7 C 0.2857(7) 1.1108(4) 0.0700(5) 0.044(4) Uiso 0.538(11) 1 d PG B 1
H7 H 0.3143 1.0448 0.0773 0.053 Uiso 0.538(11) 1 d PR B 1
O6 O 0.2632(9) 1.3222(8) -0.0977(5) 0.088(4) Uiso 0.538(11) 1 d PD B 1
C9 C 0.2022(16) 1.3277(15) -0.1620(14) 0.111(7) Uiso 0.538(11) 1 d P B 1
H9A H 0.2285 1.2694 -0.1815 0.166 Uiso 0.538(11) 1 d PR B 1
H9B H 0.2017 1.3800 -0.2107 0.166 Uiso 0.538(11) 1 d PR B 1
H9C H 0.1367 1.3387 -0.1375 0.166 Uiso 0.538(11) 1 d PR B 1
O5 O 0.1542(8) 1.3987(5) 0.0402(9) 0.089(4) Uiso 0.538(11) 1 d PD B 1
O7 O 0.3585(7) 1.1344(7) -0.0738(5) 0.063(3) Uiso 0.538(11) 1 d PD B 1
C8 C 0.1990(14) 1.4626(14) 0.0042(13) 0.100(6) Uiso 0.538(11) 1 d P B 1
H8A H 0.2138 1.4824 0.0500 0.150 Uiso 0.538(11) 1 d PR B 1
H8B H 0.1554 1.5173 -0.0341 0.150 Uiso 0.538(11) 1 d PR B 1
H8C H 0.2583 1.4331 -0.0285 0.150 Uiso 0.538(11) 1 d PR B 1
C10 C 0.3760(15) 1.0428(17) -0.0764(13) 0.084(6) Uiso 0.538(11) 1 d P B 1
H10A H 0.4207 0.9974 -0.0333 0.126 Uiso 0.538(11) 1 d PR B 1
H10B H 0.4029 1.0326 -0.1335 0.126 Uiso 0.538(11) 1 d PR B 1
H10C H 0.3150 1.0347 -0.0644 0.126 Uiso 0.538(11) 1 d PR B 1
C2X C 0.2278(8) 1.1409(6) 0.1305(4) 0.042(6) Uiso 0.462(11) 1 d PG B 2
C3X C 0.1806(7) 1.2376(6) 0.1075(5) 0.042(3) Uiso 0.462(11) 1 d PG B 2
H3X H 0.1383 1.2701 0.1481 0.050 Uiso 0.462(11) 1 d PR B 2
C4X C 0.1951(6) 1.2870(5) 0.0249(6) 0.054(3) Uiso 0.462(11) 1 d PG B 2
C5X C 0.2569(6) 1.2395(6) -0.0346(4) 0.047(3) Uiso 0.462(11) 1 d PGD B 2
C6X C 0.3041(6) 1.1428(6) -0.0115(5) 0.043(3) Uiso 0.462(11) 1 d PGD B 2
C7X C 0.2896(8) 1.0934(5) 0.0711(5) 0.033(3) Uiso 0.462(11) 1 d PG B 2
H7X H 0.3219 1.0273 0.0868 0.039 Uiso 0.462(11) 1 d PR B 2
C8X C 0.0679(17) 1.4344(17) 0.0376(15) 0.104(7) Uiso 0.462(11) 1 d P B 2
H8X1 H 0.0175 1.4111 0.0409 0.156 Uiso 0.462(11) 1 d PR B 2
H8X2 H 0.0457 1.5006 0.0070 0.156 Uiso 0.462(11) 1 d PR B 2
H8X3 H 0.0832 1.4280 0.0957 0.156 Uiso 0.462(11) 1 d PR B 2
C9X C 0.3316(18) 1.3396(17) -0.1274(16) 0.107(7) Uiso 0.462(11) 1 d P B 2
H9X1 H 0.3320 1.3546 -0.0732 0.160 Uiso 0.462(11) 1 d PR B 2
H9X2 H 0.2964 1.3970 -0.1686 0.160 Uiso 0.462(11) 1 d PR B 2
H9X3 H 0.3976 1.3117 -0.1504 0.160 Uiso 0.462(11) 1 d PR B 2
O6X O 0.2859(8) 1.2798(9) -0.1145(5) 0.070(3) Uiso 0.462(11) 1 d PD B 2
O5X O 0.1470(10) 1.3850(9) -0.0056(10) 0.089(4) Uiso 0.462(11) 1 d P B 2
O7X O 0.3521(8) 1.1066(10) -0.0805(6) 0.060(3) Uiso 0.462(11) 1 d PD B 2
C10X C 0.3824(14) 1.0065(14) -0.0653(13) 0.067(5) Uiso 0.462(11) 1 d P B 2
H10D H 0.4362 0.9752 -0.0280 0.101 Uiso 0.462(11) 1 d PR B 2
H10E H 0.4026 0.9885 -0.1203 0.101 Uiso 0.462(11) 1 d PR B 2
H10F H 0.3293 0.9878 -0.0378 0.101 Uiso 0.462(11) 1 d PR B 2
O8 O 0.1905(2) 1.0514(2) 0.4587(2) 0.0291(7) Uani 1 1 d . . .
O9 O 0.3180(2) 0.9475(2) 0.4018(2) 0.0313(7) Uani 1 1 d . . .
C11 C 0.2760(3) 0.9931(3) 0.4589(3) 0.0267(9) Uani 1 1 d . . .
C12 C 0.3310(3) 0.9764(3) 0.5337(3) 0.0271(9) Uani 1 1 d . . .
C13 C 0.2833(3) 1.0145(3) 0.6024(3) 0.0279(9) Uani 1 1 d . . .
H13 H 0.2168 1.0523 0.6013 0.033 Uiso 1 1 d R . .
C14 C 0.3328(3) 0.9977(4) 0.6739(3) 0.0322(10) Uani 1 1 d . . .
C15 C 0.4330(4) 0.9410(4) 0.6741(3) 0.0346(11) Uani 1 1 d . . .
C16 C 0.4792(3) 0.9048(3) 0.6039(3) 0.0327(10) Uani 1 1 d . . .
C17 C 0.4286(3) 0.9216(3) 0.5331(3) 0.0290(9) Uani 1 1 d . . .
H17 H 0.4604 0.8959 0.4853 0.035 Uiso 1 1 d R . .
O10 O 0.2932(3) 1.0293(3) 0.7456(2) 0.0414(9) Uani 1 1 d . . .
O11 O 0.4776(3) 0.9215(3) 0.7473(2) 0.0460(9) Uani 1 1 d . . .
O12 O 0.5755(2) 0.8511(2) 0.6101(2) 0.0406(8) Uani 1 1 d . . .
C18 C 0.1947(4) 1.0926(4) 0.7449(4) 0.0467(13) Uani 1 1 d . . .
H18A H 0.1870 1.1481 0.6978 0.070 Uiso 1 1 d R . .
H18B H 0.1749 1.1116 0.7995 0.070 Uiso 1 1 d R . .
H18C H 0.1551 1.0614 0.7369 0.070 Uiso 1 1 d R . .
C19 C 0.5493(5) 0.9590(6) 0.7390(4) 0.0622(18) Uani 1 1 d . . .
H19A H 0.5988 0.9350 0.6955 0.093 Uiso 1 1 d R . .
H19B H 0.5782 0.9397 0.7941 0.093 Uiso 1 1 d R . .
H19C H 0.5204 1.0275 0.7217 0.093 Uiso 1 1 d R . .
C20 C 0.6261(4) 0.8191(4) 0.5364(4) 0.0433(13) Uani 1 1 d . . .
H20A H 0.6090 0.7691 0.5303 0.065 Uiso 1 1 d R . .
H20B H 0.6951 0.7949 0.5429 0.065 Uiso 1 1 d R . .
H20C H 0.6093 0.8709 0.4852 0.065 Uiso 1 1 d R . .
O13 O 0.0388(2) 1.2087(2) 0.40892(19) 0.0269(7) Uani 1 1 d . . .
O14 O -0.0381(2) 0.8185(2) 0.4483(2) 0.0298(7) Uani 1 1 d . . .
C21 C -0.0533(3) 0.7759(3) 0.5232(3) 0.0264(9) Uani 1 1 d . . .
C22 C -0.0934(3) 0.7034(3) 0.5322(3) 0.0295(10) Uani 1 1 d . A .
C23 C -0.1329(3) 0.6699(3) 0.6118(3) 0.0326(10) Uani 1 1 d . . .
H23 H -0.1316 0.6902 0.6607 0.039 Uiso 1 1 d R . .
C24 C -0.1742(4) 0.6057(4) 0.6180(3) 0.0430(12) Uani 1 1 d D A .
C25 C -0.1772(4) 0.5751(3) 0.5465(4) 0.0430(13) Uani 1 1 d D . .
C26 C -0.1342(4) 0.6084(3) 0.4679(3) 0.0435(13) Uani 1 1 d D A .
C27 C -0.0942(3) 0.6731(3) 0.4606(3) 0.0355(11) Uani 1 1 d . . .
H27 H -0.0674 0.6967 0.4067 0.043 Uiso 1 1 d R A .
O15 O -0.2194(3) 0.5720(3) 0.6918(3) 0.0650(12) Uani 1 1 d D . .
O17 O -0.1382(4) 0.5788(4) 0.3980(3) 0.0737(14) Uani 1 1 d D . .
C28 C -0.2024(18) 0.5836(18) 0.7715(7) 0.060(6) Uiso 0.46(4) 1 d PD A 1
H28A H -0.1347 0.5721 0.7721 0.091 Uiso 0.46(4) 1 d PR A 1
H28B H -0.2192 0.5391 0.8195 0.091 Uiso 0.46(4) 1 d PR A 1
H28C H -0.2420 0.6477 0.7770 0.091 Uiso 0.46(4) 1 d PR A 1
C28X C -0.2406(17) 0.6192(15) 0.7574(11) 0.066(5) Uiso 0.54(4) 1 d P A 2
H28D H -0.1809 0.6096 0.7796 0.100 Uiso 0.54(4) 1 d PR A 2
H28E H -0.2797 0.5948 0.8037 0.100 Uiso 0.54(4) 1 d PR A 2
H28F H -0.2759 0.6862 0.7346 0.100 Uiso 0.54(4) 1 d PR A 2
C30 C -0.0810(8) 0.5986(9) 0.3211(6) 0.073(4) Uiso 0.630(17) 1 d PD A 1
H30A H -0.1086 0.6655 0.2934 0.110 Uiso 0.630(17) 1 d PR A 1
H30B H -0.0799 0.5620 0.2818 0.110 Uiso 0.630(17) 1 d PR A 1
H30C H -0.0155 0.5817 0.3356 0.110 Uiso 0.630(17) 1 d PR A 1
C30X C -0.1162(18) 0.4879(9) 0.3837(16) 0.086(8) Uiso 0.370(17) 1 d PD A 2
H30D H -0.0522 0.4662 0.3550 0.129 Uiso 0.370(17) 1 d PR A 2
H30E H -0.1634 0.4922 0.3473 0.129 Uiso 0.370(17) 1 d PR A 2
H30F H -0.1177 0.4434 0.4386 0.129 Uiso 0.370(17) 1 d PR A 2
C55 C -0.0832(3) 1.0874(3) 0.3095(3) 0.0295(10) Uani 1 1 d . . .
O18 O -0.0295(2) 1.1289(2) 0.31160(19) 0.0280(7) Uani 1 1 d . . .
O19 O -0.0646(2) 1.0005(2) 0.3424(2) 0.0279(7) Uani 1 1 d . . .
C56 C -0.1748(4) 1.1436(4) 0.2660(3) 0.0391(11) Uani 1 1 d . . .
H56A H -0.2089 1.1030 0.2691 0.059 Uiso 1 1 calc R . .
H56B H -0.1609 1.1704 0.2058 0.059 Uiso 1 1 calc R . .
H56C H -0.2146 1.1941 0.2945 0.059 Uiso 1 1 calc R . .
O21 O 0.2904(2) 0.7859(2) 0.4380(2) 0.0346(8) Uani 1 1 d . . .
O22 O 0.1457(2) 0.7803(2) 0.4767(2) 0.0297(7) Uani 1 1 d . . .
C31 C 0.2314(3) 0.7600(3) 0.4904(3) 0.0274(9) Uani 1 1 d . . .
C32 C 0.2646(3) 0.7006(3) 0.5780(3) 0.0304(10) Uani 1 1 d . . .
C33 C 0.3555(3) 0.6823(3) 0.6004(3) 0.0327(10) Uani 1 1 d . . .
H33 H 0.3973 0.7065 0.5610 0.039 Uiso 1 1 d R . .
C34 C 0.3833(3) 0.6286(3) 0.6810(3) 0.0336(10) Uani 1 1 d D . .
C35 C 0.3219(4) 0.5936(3) 0.7396(3) 0.0376(11) Uani 1 1 d D C .
C36 C 0.2287(4) 0.6151(3) 0.7167(3) 0.0387(11) Uani 1 1 d D . .
C37 C 0.2019(3) 0.6686(3) 0.6351(3) 0.0334(10) Uani 1 1 d . C .
H37 H 0.1399 0.6832 0.6185 0.040 Uiso 1 1 d R . .
O23 O 0.4700(2) 0.6053(3) 0.7126(2) 0.0450(9) Uani 1 1 d D . .
O24 O 0.3509(3) 0.5398(3) 0.8196(2) 0.0519(10) Uani 1 1 d D . .
O25 O 0.1683(6) 0.5934(9) 0.7839(4) 0.034(3) Uiso 0.42(3) 1 d PD C 1
C40 C 0.0821(10) 0.6004(13) 0.7507(10) 0.045(5) Uiso 0.42(3) 1 d PD C 1
H40A H 0.0404 0.6664 0.7310 0.068 Uiso 0.42(3) 1 d PR C 1
H40B H 0.0475 0.5689 0.7957 0.068 Uiso 0.42(3) 1 d PR C 1
H40C H 0.1012 0.5702 0.7024 0.068 Uiso 0.42(3) 1 d PR C 1
C1BX C 0.3969(17) 0.757(3) -0.1167(18) 0.055(3) Uiso 0.13 1 d PD D 2
H1BA H 0.4076 0.7361 -0.1685 0.083 Uiso 0.13 1 d PR D 2
H1BB H 0.3654 0.7229 -0.0733 0.083 Uiso 0.13 1 d PR D 2
H1BC H 0.3574 0.8227 -0.1274 0.083 Uiso 0.13 1 d PR D 2
C2BX C 0.489(2) 0.740(4) -0.083(2) 0.055(3) Uiso 0.13 1 d PD D 2
H2BA H 0.5221 0.7740 -0.1247 0.066 Uiso 0.13 1 d PR D 2
H2BB H 0.5300 0.6744 -0.0706 0.066 Uiso 0.13 1 d PR D 2
C40X C 0.0705(6) 0.6317(8) 0.7731(8) 0.051(3) Uiso 0.58(3) 1 d PD C 2
H40D H 0.0610 0.6977 0.7628 0.076 Uiso 0.58(3) 1 d PR C 2
H40E H 0.0392 0.6130 0.8287 0.076 Uiso 0.58(3) 1 d PR C 2
H40F H 0.0426 0.6234 0.7277 0.076 Uiso 0.58(3) 1 d PR C 2
O25X O 0.1730(4) 0.5734(6) 0.7731(6) 0.045(3) Uiso 0.58(3) 1 d PD C 2
C38 C 0.5329(4) 0.6488(4) 0.6575(4) 0.0504(15) Uani 1 1 d D . .
H38A H 0.5471 0.6311 0.6024 0.076 Uiso 1 1 d R . .
H38B H 0.5926 0.6272 0.6855 0.076 Uiso 1 1 d R . .
H38C H 0.5012 0.7170 0.6478 0.076 Uiso 1 1 d R . .
C39 C 0.3611(11) 0.4425(5) 0.8345(10) 0.069(4) Uiso 0.526(17) 1 d PD C 1
H39A H 0.2999 0.4406 0.8276 0.103 Uiso 0.526(17) 1 d PR C 1
H39B H 0.3811 0.4088 0.8928 0.103 Uiso 0.526(17) 1 d PR C 1
H39C H 0.4096 0.4129 0.7929 0.103 Uiso 0.526(17) 1 d PR C 1
C39X C 0.3275(12) 0.5959(11) 0.8829(9) 0.075(5) Uiso 0.474(17) 1 d PD C 2
H39D H 0.3683 0.6319 0.8700 0.112 Uiso 0.474(17) 1 d PR C 2
H39E H 0.3394 0.5540 0.9402 0.112 Uiso 0.474(17) 1 d PR C 2
H39F H 0.2602 0.6390 0.8812 0.112 Uiso 0.474(17) 1 d PR C 2
O26 O 0.2305(2) 0.8264(3) 0.2637(2) 0.0407(8) Uani 1 1 d . E .
O27 O 0.0803(2) 0.8360(2) 0.3060(2) 0.0333(7) Uani 1 1 d . E .
C41 C 0.1562(4) 0.8132(4) 0.2599(3) 0.0386(12) Uani 1 1 d . . .
C42 C 0.1418(6) 0.7897(6) 0.1784(4) 0.037(2) Uiso 0.46 1 d PG E 1
C43 C 0.1873(6) 0.8146(6) 0.0996(5) 0.049(3) Uiso 0.46 1 d PG E 1
H43 H 0.2239 0.8514 0.0937 0.058 Uiso 0.46 1 d PR E 1
C44 C 0.1792(6) 0.7856(6) 0.0296(4) 0.048(3) Uiso 0.46 1 d PGD E 1
C45 C 0.1257(7) 0.7318(7) 0.0383(5) 0.062(4) Uiso 0.46 1 d PGD E 1
C46 C 0.0802(7) 0.7069(7) 0.1171(6) 0.059(4) Uiso 0.46 1 d PGD E 1
C47 C 0.0883(7) 0.7359(7) 0.1871(4) 0.066(11) Uiso 0.46 1 d PG E 1
H47 H 0.0572 0.7189 0.2410 0.080 Uiso 0.46 1 d PR E 1
O28 O 0.2218(8) 0.8077(8) -0.0521(5) 0.078(3) Uiso 0.46 1 d PD E 1
O29 O 0.1132(9) 0.7069(9) -0.0332(6) 0.089(4) Uiso 0.46 1 d PD E 1
O30 O 0.0414(10) 0.6395(8) 0.1286(8) 0.082(4) Uiso 0.46 1 d PD E 1
C48 C 0.2714(18) 0.8606(18) -0.0643(17) 0.112(3) Uiso 0.46 1 d P E 1
H48A H 0.2287 0.9200 -0.0498 0.168 Uiso 0.46 1 d PR E 1
H48B H 0.2961 0.8728 -0.1241 0.168 Uiso 0.46 1 d PR E 1
H48C H 0.3250 0.8294 -0.0267 0.168 Uiso 0.46 1 d PR E 1
C49 C 0.199(2) 0.655(3) -0.078(3) 0.112(3) Uiso 0.23 1 d PD E 1
H49A H 0.2090 0.7021 -0.1281 0.168 Uiso 0.23 1 d PR E 1
H49B H 0.1900 0.6073 -0.0976 0.168 Uiso 0.23 1 d PR E 1
H49C H 0.2549 0.6261 -0.0436 0.168 Uiso 0.23 1 d PR E 1
C49Y C 0.024(3) 0.759(3) -0.073(3) 0.112(3) Uiso 0.23 1 d PD E 1
H49D H -0.0253 0.7498 -0.0293 0.168 Uiso 0.23 1 d PR E 1
H49E H 0.0246 0.7339 -0.1212 0.168 Uiso 0.23 1 d PR E 1
H49F H 0.0114 0.8260 -0.0931 0.168 Uiso 0.23 1 d PR E 1
C50 C 0.0290(19) 0.5853(16) 0.2135(10) 0.112(3) Uiso 0.46 1 d PD E 1
H50A H 0.0864 0.5654 0.2444 0.168 Uiso 0.46 1 d PR E 1
H50B H 0.0216 0.5300 0.2069 0.168 Uiso 0.46 1 d PR E 1
H50C H -0.0273 0.6206 0.2459 0.168 Uiso 0.46 1 d PR E 1
C42X C 0.1661(4) 0.7462(4) 0.2068(4) 0.0331(19) Uiso 0.54 1 d PG E 2
C43X C 0.2538(3) 0.6909(5) 0.1739(5) 0.042(2) Uiso 0.54 1 d PG E 2
H43X H 0.3112 0.6932 0.1855 0.051 Uiso 0.54 1 d PR E 2
C44X C 0.2576(4) 0.6323(5) 0.1239(5) 0.062(3) Uiso 0.54 1 d PGD E 2
C45X C 0.1736(6) 0.6290(6) 0.1068(6) 0.063(3) Uiso 0.54 1 d PGD E 2
C46X C 0.0859(4) 0.6843(6) 0.1398(6) 0.071(4) Uiso 0.54 1 d PGD E 2
C47X C 0.0821(3) 0.7428(5) 0.1898(5) 0.046(6) Uiso 0.54 1 d PG E 2
H47X H 0.0222 0.7806 0.2123 0.055 Uiso 0.54 1 d PR E 2
O28X O 0.3438(6) 0.5725(6) 0.0919(7) 0.080(3) Uiso 0.54 1 d PD E 2
O29X O 0.1768(8) 0.5657(6) 0.0617(6) 0.082(3) Uiso 0.54 1 d PD E 2
O30X O 0.0033(6) 0.6827(9) 0.1163(8) 0.086(3) Uiso 0.54 1 d PD E 2
C48X C 0.4198(16) 0.5664(16) 0.1176(15) 0.112(3) Uiso 0.54 1 d P E 2
H48D H 0.4306 0.6219 0.0825 0.168 Uiso 0.54 1 d PR E 2
H48E H 0.4738 0.5099 0.1076 0.168 Uiso 0.54 1 d PR E 2
H48F H 0.4139 0.5669 0.1784 0.168 Uiso 0.54 1 d PR E 2
C49X C 0.1966(16) 0.5926(16) -0.0225(14) 0.112(3) Uiso 0.54 1 d P E 2
H49G H 0.1727 0.6612 -0.0393 0.168 Uiso 0.54 1 d PR E 2
H49H H 0.1665 0.5705 -0.0556 0.168 Uiso 0.54 1 d PR E 2
H49I H 0.2662 0.5665 -0.0341 0.168 Uiso 0.54 1 d PR E 2
C50X C -0.0786(12) 0.7703(11) 0.1030(14) 0.112(3) Uiso 0.54 1 d PD E 2
H50D H -0.0644 0.8151 0.1228 0.168 Uiso 0.54 1 d PR E 2
H50E H -0.1393 0.7673 0.1310 0.168 Uiso 0.54 1 d PR E 2
H50F H -0.0836 0.7904 0.0407 0.168 Uiso 0.54 1 d PR E 2
C1B C 0.549(2) 0.698(3) -0.105(2) 0.055(3) Uiso 0.13 1 d PD D 3
H1B1 H 0.5927 0.6699 -0.0587 0.083 Uiso 0.13 1 d PR D 3
H1B2 H 0.5675 0.7448 -0.1486 0.083 Uiso 0.13 1 d PR D 3
H1B3 H 0.5509 0.6495 -0.1311 0.083 Uiso 0.13 1 d PR D 3
C4B C 0.4414(18) 0.6048(12) 0.0863(15) 0.055(3) Uiso 0.25 1 d PD D 3
H4B1 H 0.4072 0.5989 0.1429 0.083 Uiso 0.25 1 calc PR D 3
H4B2 H 0.5079 0.5597 0.0909 0.083 Uiso 0.25 1 calc PR D 3
H4B3 H 0.4103 0.5922 0.0461 0.083 Uiso 0.25 1 calc PR D 3
C2B C 0.449(2) 0.764(3) -0.0867(19) 0.055(3) Uiso 0.13 1 d PD D 3
H2B1 H 0.4311 0.8257 -0.1289 0.066 Uiso 0.13 1 calc PR D 3
H2B2 H 0.4007 0.7375 -0.0831 0.066 Uiso 0.13 1 calc PR D 3
C3B C 0.4396(18) 0.7022(13) 0.0545(14) 0.055(3) Uiso 0.25 1 d PD D 3
H3B1 H 0.3699 0.7187 0.0557 0.066 Uiso 0.25 1 d PR D 3
H3B2 H 0.4553 0.6988 0.1122 0.066 Uiso 0.25 1 d PR D 3
O31 O 0.4015(2) 0.8320(2) 0.2884(2) 0.0355(8) Uani 1 1 d . . .
H31A H 0.4120 0.8667 0.2393 0.043 Uiso 1 1 d R . .
H31B H 0.4105 0.7773 0.2817 0.043 Uiso 1 1 d R . .
O32 O 0.5399(3) 0.6673(3) 0.3602(3) 0.0671(13) Uani 1 1 d D . .
C51 C 0.6345(6) 0.7586(6) 0.3362(6) 0.085(2) Uani 1 1 d D . .
H51A H 0.6262 0.7741 0.2746 0.127 Uiso 1 1 d R . .
H51B H 0.6983 0.7534 0.3450 0.127 Uiso 1 1 d R . .
H51C H 0.5857 0.8080 0.3619 0.127 Uiso 1 1 d R . .
C52 C 0.6249(5) 0.6671(5) 0.3791(5) 0.077(2) Uani 1 1 d D . .
H52A H 0.6795 0.6160 0.3589 0.093 Uiso 1 1 d R . .
H52B H 0.6269 0.6548 0.4420 0.093 Uiso 1 1 d R . .
C53 C 0.5227(7) 0.5871(5) 0.4024(6) 0.095(3) Uani 1 1 d D . .
H53A H 0.5127 0.5831 0.4649 0.114 Uiso 1 1 d R . .
H53B H 0.5794 0.5314 0.3928 0.114 Uiso 1 1 d R . .
O33 O 0.4662(10) 0.8622(9) 0.1223(9) 0.085(2) Uiso 0.50 1 d P F 1
H100 H 0.5003 0.8897 0.0936 0.103 Uiso 0.50 1 d PR F 1
H200 H 0.4520 0.8334 0.0918 0.103 Uiso 0.50 1 d PR F 1
O33X O 0.4685(10) 0.8249(9) 0.1265(9) 0.085(2) Uiso 0.50 1 d P G 2
H300 H 0.5051 0.8409 0.0849 0.103 Uiso 0.50 1 d PR G 2
H400 H 0.4127 0.8398 0.1139 0.103 Uiso 0.50 1 d PR G 2
C54 C 0.4372(7) 0.5868(6) 0.3699(8) 0.105(3) Uani 1 1 d D . .
H54A H 0.3792 0.6348 0.3887 0.157 Uiso 1 1 d R . .
H54B H 0.4333 0.5253 0.3927 0.157 Uiso 1 1 d R . .
H54C H 0.4430 0.6004 0.3071 0.157 Uiso 1 1 d R . .
O1G O -0.0094(16) 0.9782(14) 0.0012(15) 0.069(4) Uiso 0.25 1 d P . .
C1G C -0.012(2) 0.980(2) -0.107(2) 0.069(4) Uiso 0.25 1 d P . .
H1GA H -0.0330 0.9339 -0.1135 0.104 Uiso 0.25 1 d PR . .
H1GB H -0.0484 1.0401 -0.1419 0.104 Uiso 0.25 1 d PR . .
H1GC H 0.0545 0.9632 -0.1240 0.104 Uiso 0.25 1 d PR . .

loop_
_atom_site_aniso_label
_atom_site_aniso_U_11
_atom_site_aniso_U_22
_atom_site_aniso_U_33
_atom_site_aniso_U_23
_atom_site_aniso_U_13
_atom_site_aniso_U_12
Fe1 0.0234(3) 0.0254(3) 0.0197(3) -0.0043(2) -0.0023(2) -0.0110(3)
Fe2 0.0256(3) 0.0311(4) 0.0212(3) -0.0069(3) 0.0009(2) -0.0110(3)
Fe3 0.0242(3) 0.0250(3) 0.0205(3) -0.0066(2) -0.0014(2) -0.0104(3)
O1 0.0251(15) 0.0200(14) 0.0245(15) -0.0061(11) 0.0004(12) -0.0110(12)
O2 0.0268(15) 0.0280(15) 0.0180(14) -0.0045(11) 0.0009(11) -0.0138(12)
O3 0.0316(16) 0.0327(17) 0.0267(16) -0.0040(13) 0.0007(13) -0.0181(14)
O4 0.0288(16) 0.0363(18) 0.0269(17) -0.0067(14) 0.0000(13) -0.0098(14)
C1 0.025(2) 0.044(3) 0.022(2) -0.0030(19) -0.0011(17) -0.018(2)
O8 0.0250(16) 0.0347(17) 0.0289(17) -0.0105(13) -0.0042(12) -0.0097(13)
O9 0.0268(16) 0.0425(18) 0.0274(16) -0.0143(14) 0.0017(13) -0.0134(14)
C11 0.028(2) 0.033(2) 0.022(2) -0.0027(18) 0.0022(17) -0.0180(19)
C12 0.026(2) 0.032(2) 0.026(2) -0.0018(18) -0.0021(17) -0.0164(18)
C13 0.023(2) 0.036(2) 0.029(2) -0.0066(19) -0.0008(17) -0.0154(19)
C14 0.035(2) 0.045(3) 0.025(2) -0.007(2) -0.0004(18) -0.025(2)
C15 0.037(3) 0.045(3) 0.029(2) 0.000(2) -0.008(2) -0.026(2)
C16 0.026(2) 0.030(2) 0.044(3) -0.004(2) -0.010(2) -0.0128(19)
C17 0.031(2) 0.027(2) 0.029(2) -0.0046(18) 0.0002(18) -0.0146(19)
O10 0.040(2) 0.067(2) 0.0235(17) -0.0147(16) -0.0001(14) -0.0250(18)
O11 0.044(2) 0.069(3) 0.0326(19) 0.0011(17) -0.0149(16) -0.0333(19)
O12 0.0298(18) 0.0414(19) 0.048(2) -0.0042(16) -0.0131(15) -0.0114(15)
C18 0.040(3) 0.060(3) 0.042(3) -0.021(3) 0.006(2) -0.019(3)
C19 0.063(4) 0.105(5) 0.040(3) -0.006(3) -0.013(3) -0.057(4)
C20 0.026(2) 0.039(3) 0.058(3) -0.007(2) -0.005(2) -0.008(2)
O13 0.0310(16) 0.0246(15) 0.0260(16) -0.0031(12) -0.0055(13) -0.0118(13)
O14 0.0356(17) 0.0315(16) 0.0267(16) -0.0072(13) -0.0028(13) -0.0169(14)
C21 0.019(2) 0.024(2) 0.037(3) -0.0080(18) -0.0036(18) -0.0075(17)
C22 0.028(2) 0.025(2) 0.035(2) -0.0047(18) -0.0081(19) -0.0094(18)
C23 0.029(2) 0.028(2) 0.042(3) -0.007(2) -0.004(2) -0.0125(19)
C24 0.035(3) 0.041(3) 0.054(3) 0.000(2) -0.007(2) -0.021(2)
C25 0.037(3) 0.031(2) 0.069(4) -0.011(2) -0.020(3) -0.015(2)
C26 0.051(3) 0.027(2) 0.060(4) -0.015(2) -0.018(3) -0.014(2)
C27 0.034(2) 0.037(3) 0.040(3) -0.013(2) -0.007(2) -0.014(2)
O15 0.069(3) 0.076(3) 0.069(3) -0.012(2) 0.010(2) -0.055(3)
O17 0.109(4) 0.076(3) 0.071(3) -0.026(3) -0.010(3) -0.062(3)
C55 0.035(2) 0.032(2) 0.024(2) -0.0099(18) -0.0035(18) -0.014(2)
O18 0.0305(16) 0.0296(16) 0.0250(16) -0.0029(12) -0.0069(13) -0.0130(13)
O19 0.0273(16) 0.0290(16) 0.0278(16) -0.0036(13) -0.0052(12) -0.0119(13)
C56 0.038(3) 0.038(3) 0.042(3) -0.004(2) -0.016(2) -0.014(2)
O21 0.0275(16) 0.0338(17) 0.0328(18) -0.0022(14) 0.0019(14) -0.0074(14)
O22 0.0311(17) 0.0261(15) 0.0318(17) -0.0032(13) -0.0097(13) -0.0103(13)
C31 0.030(2) 0.025(2) 0.026(2) -0.0070(17) -0.0040(18) -0.0081(18)
C32 0.038(3) 0.025(2) 0.027(2) -0.0032(18) -0.0036(19) -0.0120(19)
C33 0.035(2) 0.026(2) 0.034(3) -0.0037(19) -0.005(2) -0.0107(19)
C34 0.034(2) 0.026(2) 0.036(3) -0.0061(19) -0.007(2) -0.0068(19)
C35 0.037(3) 0.034(3) 0.034(3) 0.000(2) -0.010(2) -0.008(2)
C36 0.046(3) 0.030(2) 0.039(3) -0.001(2) 0.000(2) -0.020(2)
C37 0.033(2) 0.032(2) 0.035(3) -0.003(2) -0.005(2) -0.014(2)
O23 0.0362(19) 0.044(2) 0.048(2) 0.0008(17) -0.0130(16) -0.0119(16)
O24 0.059(2) 0.051(2) 0.034(2) 0.0112(17) -0.0144(18) -0.020(2)
C38 0.035(3) 0.053(3) 0.060(4) 0.004(3) -0.016(3) -0.020(3)
O26 0.0369(19) 0.054(2) 0.045(2) -0.0295(17) 0.0133(15) -0.0249(17)
O27 0.0363(18) 0.0426(19) 0.0273(17) -0.0147(14) 0.0014(14) -0.0183(15)
C41 0.052(3) 0.043(3) 0.030(3) -0.015(2) 0.005(2) -0.027(2)
O31 0.0306(17) 0.0342(17) 0.0343(18) -0.0076(14) 0.0035(14) -0.0077(14)
O32 0.060(3) 0.052(3) 0.069(3) -0.010(2) -0.005(2) -0.004(2)
C51 0.066(5) 0.098(6) 0.087(6) -0.022(5) -0.019(4) -0.024(4)
C52 0.064(5) 0.078(5) 0.076(5) -0.015(4) -0.033(4) -0.005(4)
C53 0.143(9) 0.052(4) 0.087(6) -0.017(4) -0.018(6) -0.030(5)
C54 0.104(7) 0.058(5) 0.151(10) -0.043(6) 0.022(7) -0.029(5)

loop_
_atom_type_symbol
_atom_type_description
_atom_type_scat_dispersion_real
_atom_type_scat_dispersion_imag
_atom_type_scat_source
C C 0.0033 0.0016 'International Tables Vol C Tables 4.2.6.8 and 6.1.1.4'
H H 0.0000 0.0000 'International Tables Vol C Tables 4.2.6.8 and 6.1.1.4'
O O 0.0106 0.0060 'International Tables Vol C Tables 4.2.6.8 and 6.1.1.4'
Fe Fe 0.3463 0.8444 'International Tables Vol C Tables 4.2.6.8 and 6.1.1.4'

loop_
_geom_angle_atom_site_label_1
_geom_angle_atom_site_label_2
_geom_angle_atom_site_label_3
_geom_angle
_geom_angle_site_symmetry_1
_geom_angle_site_symmetry_3
O2 Fe1 O13 174.25(12) . .
O2 Fe1 O18 95.99(13) . .
O13 Fe1 O18 89.45(12) . .
O2 Fe1 O8 91.99(13) . .
O13 Fe1 O8 82.59(12) . .
O18 Fe1 O8 172.01(13) . .
O2 Fe1 O1 90.53(12) . .
O13 Fe1 O1 87.71(12) . .
O18 Fe1 O1 88.81(12) . .
O8 Fe1 O1 91.56(12) . .
O2 Fe1 O3 94.44(12) . .
O13 Fe1 O3 87.76(12) . .
O18 Fe1 O3 86.29(13) . .
O8 Fe1 O3 92.66(13) . .
O1 Fe1 O3 173.36(12) . .
O2 Fe2 O4 93.48(13) . .
O2 Fe2 O21 94.87(13) . .
O4 Fe2 O21 170.64(13) . .
O2 Fe2 O26 94.58(13) . .
O4 Fe2 O26 90.34(15) . .
O21 Fe2 O26 93.19(15) . .
O2 Fe2 O9 95.62(12) . .
O4 Fe2 O9 91.65(14) . .
O21 Fe2 O9 83.33(14) . .
O26 Fe2 O9 169.47(14) . .
O2 Fe2 O31 177.65(13) . .
O4 Fe2 O31 84.25(13) . .
O21 Fe2 O31 87.43(13) . .
O26 Fe2 O31 84.83(14) . .
O9 Fe2 O31 85.08(13) . .
O2 Fe3 O1 90.07(12) . 2_576
O2 Fe3 O19 94.94(12) . .
O1 Fe3 O19 90.13(12) 2_576 .
O2 Fe3 O22 91.53(13) . .
O1 Fe3 O22 90.90(12) 2_576 .
O19 Fe3 O22 173.45(13) . .
O2 Fe3 O27 93.91(13) . .
O1 Fe3 O27 175.68(12) 2_576 .
O19 Fe3 O27 87.84(13) . .
O22 Fe3 O27 90.68(13) . .
O2 Fe3 O14 175.11(13) . .
O1 Fe3 O14 92.27(12) 2_576 .
O19 Fe3 O14 89.35(13) . .
O22 Fe3 O14 84.14(13) . .
O27 Fe3 O14 83.89(13) . .
C2B O1B C3B 107(3) . .
C2BX O1B C3B 107(3) . .
C25 O16X C29X 110.1(8) . .
C25 O16 C29 114.5(8) . .
O1 O1 Fe3 111.5(3) 2_576 2_576
O1 O1 Fe1 116.5(3) 2_576 .
Fe3 O1 Fe1 127.75(14) 2_576 .
Fe1 O2 Fe2 122.39(15) . .
Fe1 O2 Fe3 114.55(15) . .
Fe2 O2 Fe3 122.83(15) . .
C1 O3 Fe1 131.3(3) . .
C1 O4 Fe2 130.2(3) . .
O4 C1 O3 125.9(4) . .
O4 C1 C2 118.8(5) . .
O3 C1 C2 115.3(5) . .
O4 C1 C2X 113.4(5) . .
O3 C1 C2X 120.7(5) . .
C3 C2 C7 120.0 . .
C3 C2 C1 120.0(5) . .
C7 C2 C1 120.0(5) . .
C4 C3 C2 120.0 . .
O5 C4 C3 117.2(8) . .
O5 C4 C5 122.7(8) . .
C3 C4 C5 120.0 . .
O6 C5 C4 120.1(8) . .
O6 C5 C6 119.1(8) . .
C4 C5 C6 120.0 . .
O7 C6 C7 122.1(7) . .
O7 C6 C5 117.9(7) . .
C7 C6 C5 120.0 . .
C6 C7 C2 120.0 . .
C5 O6 C9 117.4(13) . .
C4 O5 C8 122.2(12) . .
C6 O7 C10 118.4(11) . .
C3X C2X C7X 120.0 . .
C3X C2X C1 120.5(6) . .
C7X C2X C1 119.5(6) . .
C2X C3X C4X 120.0 . .
C3X C4X C5X 120.0 . .
C3X C4X O5X 124.1(8) . .
C5X C4X O5X 115.9(8) . .
O6X C5X C6X 113.6(8) . .
O6X C5X C4X 126.0(8) . .
C6X C5X C4X 120.0 . .
O7X C6X C5X 112.1(8) . .
O7X C6X C7X 127.4(8) . .
C5X C6X C7X 120.0 . .
C6X C7X C2X 120.0 . .
C9X O6X C5X 122.9(14) . .
C8X O5X C4X 121.0(15) . .
C6X O7X C10X 114.4(11) . .
C11 O8 Fe1 130.7(3) . .
C11 O9 Fe2 128.1(3) . .
O8 C11 O9 125.3(4) . .
O8 C11 C12 116.5(4) . .
O9 C11 C12 118.2(4) . .
C13 C12 C17 121.4(4) . .
C13 C12 C11 119.2(4) . .
C17 C12 C11 119.4(4) . .
C12 C13 C14 120.2(4) . .
O10 C14 C13 125.3(4) . .
O10 C14 C15 115.8(4) . .
C13 C14 C15 118.9(4) . .
O11 C15 C16 123.1(4) . .
O11 C15 C14 117.1(4) . .
C16 C15 C14 119.7(4) . .
O12 C16 C15 115.5(4) . .
O12 C16 C17 123.7(5) . .
C15 C16 C17 120.8(4) . .
C12 C17 C16 119.1(4) . .
C14 O10 C18 117.3(4) . .
C15 O11 C19 115.8(4) . .
C16 O12 C20 116.6(4) . .
C21 O13 Fe1 125.0(3) 2_576 .
C21 O14 Fe3 128.3(3) . .
O14 C21 O13 124.9(4) . 2_576
O14 C21 C22 116.9(4) . .
O13 C21 C22 118.2(4) 2_576 .
C27 C22 C23 120.9(4) . .
C27 C22 C21 119.5(4) . .
C23 C22 C21 119.5(4) . .
C22 C23 C24 118.7(5) . .
O15 C24 C23 123.5(5) . .
O15 C24 C25 114.9(4) . .
C23 C24 C25 121.4(4) . .
O16 C25 C24 129.6(7) . .
O16X C25 C24 112.1(7) . .
O16 C25 C26 112.1(6) . .
O16X C25 C26 129.4(7) . .
C24 C25 C26 118.2(3) . .
O17 C26 C27 121.2(5) . .
O17 C26 C25 117.9(4) . .
C27 C26 C25 120.8(4) . .
C26 C27 C22 119.8(5) . .
C24 O15 C28X 116.4(7) . .
C24 O15 C28 118.0(8) . .
C26 O17 C30X 133.2(11) . .
C26 O17 C30 118.7(7) . .
C30X O17 C30 89.4(12) . .
O18 C55 O19 124.5(4) . .
O18 C55 C56 118.1(4) . .
O19 C55 C56 117.4(4) . .
C55 O18 Fe1 127.5(3) . .
C55 O19 Fe3 133.8(3) . .
C31 O21 Fe2 127.4(3) . .
C31 O22 Fe3 133.6(3) . .
O21 C31 O22 125.5(4) . .
O21 C31 C32 117.7(4) . .
O22 C31 C32 116.8(4) . .
C37 C32 C33 121.6(4) . .
C37 C32 C31 118.3(4) . .
C33 C32 C31 120.0(4) . .
C34 C33 C32 118.6(4) . .
O23 C34 C33 125.4(4) . .
O23 C34 C35 113.6(4) . .
C33 C34 C35 121.1(3) . .
O24 C35 C34 120.3(4) . .
O24 C35 C36 120.0(4) . .
C34 C35 C36 119.6(3) . .
O25X C36 C37 122.9(6) . .
O25 C36 C37 125.7(6) . .
O25X C36 C35 118.0(5) . .
O25 C36 C35 114.6(5) . .
C37 C36 C35 118.7(3) . .
C32 C37 C36 120.4(4) . .
C34 O23 C38 115.8(4) . .
C35 O24 C39 114.1(7) . .
C35 O24 C39X 112.5(8) . .
C39 O24 C39X 127.9(9) . .
C36 O25 C40 109.6(8) . .
O1B C2BX C1BX 106(3) . .
C36 O25X C40X 114.0(7) . .
C41 O26 Fe2 132.8(3) . .
C41 O27 Fe3 131.1(3) . .
O27 C41 O26 127.1(4) . .
O27 C41 C42X 115.4(5) . .
O26 C41 C42X 116.3(5) . .
O27 C41 C42 111.6(5) . .
O26 C41 C42 119.4(5) . .
C43 C42 C47 120.0 . .
C43 C42 C41 121.5(5) . .
C47 C42 C41 118.2(5) . .
C42 C43 C44 120.0 . .
C45 C44 C43 120.0 . .
C45 C44 O28 116.0(7) . .
C43 C44 O28 124.0(7) . .
C44 C45 C46 120.0 . .
C44 C45 O29 120.1(8) . .
C46 C45 O29 119.9(8) . .
C47 C46 C45 120.0 . .
C47 C46 O30 120.1(8) . .
C45 C46 O30 118.9(8) . .
C46 C47 C42 120.0 . .
C48 O28 C44 118.4(15) . .
C45 O29 C49Y 117.6(19) . .
C45 O29 C49 116.6(19) . .
C49Y O29 C49 122(3) . .
C46 O30 C50 120.1(14) . .
C43X C42X C47X 120.0 . .
C43X C42X C41 123.0(5) . .
C47X C42X C41 117.0(5) . .
C42X C43X C44X 120.0 . .
C43X C44X C45X 120.0 . .
C43X C44X O28X 122.5(7) . .
C45X C44X O28X 117.4(7) . .
C46X C45X C44X 120.0 . .
C46X C45X O29X 119.3(7) . .
C44X C45X O29X 120.5(7) . .
C45X C46X C47X 120.0 . .
C45X C46X O30X 117.7(7) . .
C47X C46X O30X 122.2(7) . .
C46X C47X C42X 120.0 . .
C48X O28X C44X 116.9(13) . .
C49X O29X C45X 112.5(13) . .
C46X O30X C50X 116.4(12) . .
O1B C2B C1B 97(2) . .
O1B C3B C4B 151(2) . .
C52 O32 C53 114.5(6) . .
O32 C52 C51 111.1(6) . .
O32 C53 C54 111.2(7) . .
O1G O1G C1G 104(3) 2_575 .

loop_
_geom_bond_atom_site_label_1
_geom_bond_atom_site_label_2
_geom_bond_distance
_geom_bond_site_symmetry_2
Fe1 O2 1.889(3) .
Fe1 O13 2.022(3) .
Fe1 O18 2.023(3) .
Fe1 O8 2.025(3) .
Fe1 O1 2.047(3) .
Fe1 O3 2.058(3) .
Fe2 O2 1.895(3) .
Fe2 O4 2.001(3) .
Fe2 O21 2.026(3) .
Fe2 O26 2.028(3) .
Fe2 O9 2.032(3) .
Fe2 O31 2.070(3) .
Fe3 O2 1.913(3) .
Fe3 O1 2.019(3) 2_576
Fe3 O19 2.027(3) .
Fe3 O22 2.029(3) .
Fe3 O27 2.029(3) .
Fe3 O14 2.035(3) .
O1B C2B 1.391(6) .
O1B C2BX 1.391(6) .
O1B C3B 1.391(6) .
C29X O16X 1.442(6) .
O16X C25 1.371(3) .
O16 C25 1.371(3) .
O16 C29 1.442(6) .
O1 O1 1.471(5) 2_576
O1 Fe3 2.019(3) 2_576
O3 C1 1.274(6) .
O4 C1 1.266(6) .
C1 C2 1.497(7) .
C1 C2X 1.504(7) .
C2 C3 1.3900 .
C2 C7 1.3900 .
C3 C4 1.3900 .
C4 O5 1.371(3) .
C4 C5 1.3900 .
C5 O6 1.371(3) .
C5 C6 1.3900 .
C6 O7 1.371(3) .
C6 C7 1.3900 .
O6 C9 1.48(2) .
O5 C8 1.41(2) .
O7 C10 1.40(2) .
C2X C3X 1.3900 .
C2X C7X 1.3900 .
C3X C4X 1.3900 .
C4X C5X 1.3900 .
C4X O5X 1.418(15) .
C5X O6X 1.371(3) .
C5X C6X 1.3900 .
C6X O7X 1.371(3) .
C6X C7X 1.3900 .
C8X O5X 1.36(3) .
C9X O6X 1.37(3) .
O7X C10X 1.44(2) .
O8 C11 1.261(5) .
O9 C11 1.270(5) .
C11 C12 1.498(6) .
C12 C13 1.380(6) .
C12 C17 1.393(6) .
C13 C14 1.400(6) .
C14 O10 1.353(6) .
C14 C15 1.430(7) .
C15 O11 1.370(6) .
C15 C16 1.383(7) .
C16 O12 1.377(6) .
C16 C17 1.400(7) .
O10 C18 1.434(7) .
O11 C19 1.433(7) .
O12 C20 1.418(7) .
O13 C21 1.270(5) 2_576
O14 C21 1.257(5) .
C21 O13 1.270(5) 2_576
C21 C22 1.497(6) .
C22 C27 1.390(7) .
C22 C23 1.395(7) .
C23 C24 1.395(7) .
C24 O15 1.371(3) .
C24 C25 1.401(8) .
C25 C26 1.407(8) .
C26 O17 1.371(3) .
C26 C27 1.385(7) .
O15 C28X 1.400(14) .
O15 C28 1.442(6) .
O17 C30X 1.442(6) .
O17 C30 1.442(6) .
C55 O18 1.269(6) .
C55 O19 1.277(6) .
C55 C56 1.492(7) .
O21 C31 1.255(6) .
O22 C31 1.263(5) .
C31 C32 1.511(6) .
C32 C37 1.377(7) .
C32 C33 1.393(7) .
C33 C34 1.378(7) .
C34 O23 1.375(4) .
C34 C35 1.397(7) .
C35 O24 1.375(4) .
C35 C36 1.417(7) .
C36 O25X 1.375(4) .
C36 O25 1.375(4) .
C36 C37 1.388(7) .
O23 C38 1.464(5) .
O24 C39 1.464(5) .
O24 C39X 1.464(5) .
O25 C40 1.464(5) .
C1BX C2BX 1.500(9) .
C40X O25X 1.464(5) .
O26 C41 1.260(6) .
O27 C41 1.251(6) .
C41 C42X 1.512(7) .
C41 C42 1.550(7) .
C42 C43 1.3900 .
C42 C47 1.3900 .
C43 C44 1.3900 .
C44 C45 1.3900 .
C44 O28 1.398(5) .
C45 C46 1.3900 .
C45 O29 1.398(5) .
C46 C47 1.3900 .
C46 O30 1.398(5) .
O28 C48 1.32(2) .
O29 C49Y 1.43(4) .
O29 C49 1.442(6) .
O30 C50 1.442(6) .
C42X C43X 1.3900 .
C42X C47X 1.3900 .
C43X C44X 1.3900 .
C44X C45X 1.3900 .
C44X O28X 1.398(5) .
C45X C46X 1.3900 .
C45X O29X 1.398(5) .
C46X C47X 1.3900 .
C46X O30X 1.398(5) .
O28X C48X 1.26(2) .
O29X C49X 1.34(2) .
O30X C50X 1.442(6) .
C1B C2B 1.500(9) .
C4B C3B 1.500(9) .
O32 C52 1.391(6) .
O32 C53 1.391(6) .
C51 C52 1.500(9) .
C53 C54 1.500(9) .
O1G O1G 0.85(3) 2_575
O1G C1G 1.76(4) .
